data_1504812
loop_
_publ_author_name
'Wang, Yizhong'
'Hu, Wen J.'
'Song, Wenjiao'
'Lim, Reyna K. V.'
'Lin, Qing'

_publ_section_title
;
 Discovery of long-wavelength photoactivatable diaryltetrazoles for
 bioorthogonal 1,3-dipolar cycloaddition reactions.
;
_journal_issue 17
_journal_name_full 'Organic letters'
_journal_page_first 3725
_journal_page_last 3728
_journal_paper_doi 10.1021/ol801350r
_journal_volume 10
_journal_year 2008
_chemical_formula_moiety 'C18 H20 N4 O3'
_chemical_formula_sum 'C18 H20 N4 O3'
_chemical_formula_weight 340.38
_chemical_name_systematic
;
 ?
;
_space_group_IT_number 14
_symmetry_cell_setting monoclinic
_symmetry_space_group_name_Hall '-P 2ybc'
_symmetry_space_group_name_H-M 'P 1 21/c 1'
_atom_sites_solution_hydrogens geom
_atom_sites_solution_primary direct
_atom_sites_solution_secondary difmap
_audit_creation_method SHELXL-97
_cell_angle_alpha 90.00
_cell_angle_beta 116.0680(10)
_cell_angle_gamma 90.00
_cell_formula_units_Z 4
_cell_length_a 10.0439(5)
_cell_length_b 16.4876(8)
_cell_length_c 10.9830(5)
_cell_measurement_reflns_used 9377
_cell_measurement_temperature 90(1)
_cell_measurement_theta_max 27.10
_cell_measurement_theta_min 2.41
_cell_volume 1633.76(14)
_computing_cell_refinement 'Bruker Saint v7.23A (Bruker, 2005)'
_computing_data_collection 'APEX2 (Bruker, 2004)'
_computing_data_reduction 'Bruker Saint v7.23A (Bruker, 2005)'
_computing_molecular_graphics 'Bruker SHELXTL'
_computing_publication_material 'Bruker SHELXTL'
_computing_structure_refinement 'SHELXL-97 (Sheldrick, 1997)'
_computing_structure_solution 'SHELXS-97 (Sheldrick, 1997)'
_diffrn_ambient_temperature 90(1)
_diffrn_detector_area_resol_mean 8.33
_diffrn_measured_fraction_theta_full 0.999
_diffrn_measured_fraction_theta_max 0.999
_diffrn_measurement_device_type 'Bruker SMART APEX2'
_diffrn_measurement_method '\f and \w scans'
_diffrn_radiation_monochromator graphite
_diffrn_radiation_source 'rotating anode'
_diffrn_radiation_type MoK\a
_diffrn_radiation_wavelength 0.71073
_diffrn_reflns_av_R_equivalents 0.0232
_diffrn_reflns_av_sigmaI/netI 0.0143
_diffrn_reflns_limit_h_max 12
_diffrn_reflns_limit_h_min -12
_diffrn_reflns_limit_k_max 21
_diffrn_reflns_limit_k_min -20
_diffrn_reflns_limit_l_max 14
_diffrn_reflns_limit_l_min -14
_diffrn_reflns_number 22819
_diffrn_reflns_theta_full 27.13
_diffrn_reflns_theta_max 27.13
_diffrn_reflns_theta_min 2.26
_diffrn_source_type 'RIGAKU RU-2000BEH'
_exptl_absorpt_coefficient_mu 0.097
_exptl_absorpt_correction_T_max 0.9904
_exptl_absorpt_correction_T_min 0.9662
_exptl_absorpt_correction_type multi-scan
_exptl_absorpt_process_details '(SADABS 2004/1 Bruker 2004)'
_exptl_crystal_colour 'pale yellow'
_exptl_crystal_density_diffrn 1.384
_exptl_crystal_density_method 'not measured'
_exptl_crystal_description prism
_exptl_crystal_F_000 720
_exptl_crystal_size_max 0.25
_exptl_crystal_size_mid 0.12
_exptl_crystal_size_min 0.10
_refine_diff_density_max 0.303
_refine_diff_density_min -0.255
_refine_diff_density_rms 0.042
_refine_ls_extinction_method none
_refine_ls_goodness_of_fit_ref 1.030
_refine_ls_hydrogen_treatment constr
_refine_ls_matrix_type full
_refine_ls_number_parameters 228
_refine_ls_number_reflns 3611
_refine_ls_number_restraints 0
_refine_ls_restrained_S_all 1.030
_refine_ls_R_factor_all 0.0386
_refine_ls_R_factor_gt 0.0331
_refine_ls_shift/su_max 0.001
_refine_ls_shift/su_mean 0.000
_refine_ls_structure_factor_coef Fsqd
_refine_ls_weighting_details 'calc w=1/[\s^2^(Fo^2^)+(0.0383P)^2^+0.7543P] where P=(Fo^2^+2Fc^2^)/3'
_refine_ls_weighting_scheme calc
_refine_ls_wR_factor_gt 0.0810
_refine_ls_wR_factor_ref 0.0855
_reflns_number_gt 3187
_reflns_number_total 3611
_reflns_threshold_expression >2sigma(I)
_cod_data_source_file ol801350r_si_001.cif
_cod_data_source_block QingLin022908
_cod_depositor_comments
;
The following automatic conversions were performed:

'_symmetry_cell_setting' value 'Monoclinic' changed to 'monoclinic'
according to /home/saulius/struct/CIF-dictionaries/cif_core.dic
dictionary named 'cif_core.dic' version 2.4.1 from 2010-06-29.

Automatic conversion script
Id: cif_fix_values 1715 2011-07-08 13:25:40Z adriana 
;
_cod_original_sg_symbol_H-M 'P 21/c'
_cod_database_code 1504812

loop_
_symmetry_equiv_pos_as_xyz
'x, y, z'
'-x, y+1/2, -z+1/2'
'-x, -y, -z'
'x, -y-1/2, z-1/2'

loop_
_atom_site_label
_atom_site_type_symbol
_atom_site_fract_x
_atom_site_fract_y
_atom_site_fract_z
_atom_site_U_iso_or_equiv
_atom_site_adp_type
_atom_site_occupancy
_atom_site_symmetry_multiplicity
_atom_site_calc_flag
_atom_site_refinement_flags
C1 C 0.87328(12) 0.44103(6) 0.75692(10) 0.0134(2) Uani 1 1 d .
C2 C 0.74354(11) 0.38772(6) 0.69709(10) 0.0134(2) Uani 1 1 d .
C3 C 0.73030(11) 0.31497(6) 0.75928(10) 0.0137(2) Uani 1 1 d .
C4 C 0.59948(12) 0.27046(6) 0.70169(11) 0.0155(2) Uani 1 1 d .
H106 H 0.5902 0.2219 0.7439 0.019 Uiso 1 1 calc R
C5 C 0.48181(12) 0.29686(7) 0.58219(11) 0.0151(2) Uani 1 1 d .
C6 C 0.49307(12) 0.36740(7) 0.51783(11) 0.0160(2) Uani 1 1 d .
H102 H 0.4134 0.3849 0.4358 0.019 Uiso 1 1 calc R
C7 C 0.62403(12) 0.41148(6) 0.57689(11) 0.0152(2) Uani 1 1 d .
H103 H 0.6325 0.4598 0.5336 0.018 Uiso 1 1 calc R
C8 C 0.83904(12) 0.22872(6) 0.95983(10) 0.0139(2) Uani 1 1 d .
H107 H 0.7424 0.2322 0.9653 0.017 Uiso 1 1 calc R
C9 C 0.85415(12) 0.14620(7) 0.90600(11) 0.0176(2) Uani 1 1 d .
H10G H 0.7700 0.1371 0.8174 0.026 Uiso 1 1 calc R
H10H H 0.8556 0.1040 0.9694 0.026 Uiso 1 1 calc R
H10I H 0.9466 0.1442 0.8964 0.026 Uiso 1 1 calc R
C10 C 0.96608(12) 0.24529(7) 1.09791(11) 0.0164(2) Uani 1 1 d .
H10A H 1.0601 0.2437 1.0910 0.025 Uiso 1 1 calc R
H10B H 0.9671 0.2039 1.1623 0.025 Uiso 1 1 calc R
H10C H 0.9532 0.2989 1.1296 0.025 Uiso 1 1 calc R
C11 C 0.23644(12) 0.27102(7) 0.41213(11) 0.0209(2) Uani 1 1 d .
H10D H 0.1553 0.2322 0.3908 0.031 Uiso 1 1 calc R
H10E H 0.2681 0.2705 0.3395 0.031 Uiso 1 1 calc R
H10F H 0.2024 0.3255 0.4204 0.031 Uiso 1 1 calc R
C12 C 1.22389(12) 0.50451(6) 0.98227(10) 0.0139(2) Uani 1 1 d .
C13 C 1.30476(12) 0.57273(6) 0.98233(11) 0.0155(2) Uani 1 1 d .
H116 H 1.2618 0.6129 0.9141 0.019 Uiso 1 1 calc R
C14 C 1.44915(12) 0.58212(7) 1.08273(11) 0.0165(2) Uani 1 1 d .
H115 H 1.5051 0.6287 1.0835 0.020 Uiso 1 1 calc R
C15 C 1.51092(12) 0.52278(7) 1.18206(11) 0.0159(2) Uani 1 1 d .
C16 C 1.42826(12) 0.45437(7) 1.18042(11) 0.0171(2) Uani 1 1 d .
H113 H 1.4710 0.4140 1.2483 0.021 Uiso 1 1 calc R
C17 C 1.28491(12) 0.44479(7) 1.08105(11) 0.0158(2) Uani 1 1 d .
H112 H 1.2289 0.3982 1.0801 0.019 Uiso 1 1 calc R
C18 C 1.74109(13) 0.59310(7) 1.29352(12) 0.0225(2) Uani 1 1 d .
H11A H 1.8384 0.5866 1.3710 0.034 Uiso 1 1 calc R
H11B H 1.6933 0.6422 1.3057 0.034 Uiso 1 1 calc R
H11C H 1.7534 0.5977 1.2101 0.034 Uiso 1 1 calc R
N1 N 1.00040(10) 0.42487(5) 0.86543(9) 0.01480(19) Uani 1 1 d .
N2 N 1.07638(10) 0.49352(5) 0.87815(9) 0.01370(19) Uani 1 1 d .
N3 N 1.00358(11) 0.54878(6) 0.78449(9) 0.0188(2) Uani 1 1 d .
N4 N 0.87414(11) 0.51636(6) 0.70615(10) 0.0189(2) Uani 1 1 d .
O1A O 0.84954(8) 0.29363(5) 0.87504(8) 0.01681(17) Uani 1 1 d .
O2 O 0.35841(8) 0.24872(5) 0.53732(8) 0.01874(18) Uani 1 1 d .
O3 O 1.65118(9) 0.52438(5) 1.28449(8) 0.02117(19) Uani 1 1 d .

loop_
_atom_site_aniso_label
_atom_site_aniso_U_11
_atom_site_aniso_U_22
_atom_site_aniso_U_33
_atom_site_aniso_U_23
_atom_site_aniso_U_13
_atom_site_aniso_U_12
C1 0.0149(5) 0.0132(5) 0.0133(5) 0.0002(4) 0.0074(4) 0.0012(4)
C2 0.0131(5) 0.0138(5) 0.0134(5) -0.0017(4) 0.0061(4) 0.0000(4)
C3 0.0125(5) 0.0152(5) 0.0118(5) -0.0002(4) 0.0039(4) 0.0019(4)
C4 0.0151(5) 0.0141(5) 0.0154(5) 0.0017(4) 0.0049(4) -0.0005(4)
C5 0.0125(5) 0.0155(5) 0.0155(5) -0.0029(4) 0.0046(4) -0.0005(4)
C6 0.0144(5) 0.0173(5) 0.0132(5) 0.0011(4) 0.0033(4) 0.0027(4)
C7 0.0167(5) 0.0139(5) 0.0153(5) 0.0016(4) 0.0073(4) 0.0025(4)
C8 0.0135(5) 0.0136(5) 0.0130(5) 0.0020(4) 0.0044(4) -0.0011(4)
C9 0.0175(5) 0.0169(5) 0.0165(5) -0.0014(4) 0.0057(4) -0.0007(4)
C10 0.0154(5) 0.0160(5) 0.0140(5) 0.0010(4) 0.0030(4) -0.0003(4)
C11 0.0144(5) 0.0238(6) 0.0171(5) -0.0008(4) 0.0002(4) -0.0014(4)
C12 0.0134(5) 0.0154(5) 0.0134(5) -0.0029(4) 0.0062(4) -0.0006(4)
C13 0.0171(5) 0.0144(5) 0.0159(5) -0.0003(4) 0.0081(4) -0.0001(4)
C14 0.0176(5) 0.0145(5) 0.0192(5) -0.0036(4) 0.0098(4) -0.0028(4)
C15 0.0138(5) 0.0183(5) 0.0153(5) -0.0043(4) 0.0061(4) 0.0001(4)
C16 0.0182(5) 0.0171(5) 0.0155(5) 0.0008(4) 0.0068(4) 0.0013(4)
C17 0.0175(5) 0.0143(5) 0.0167(5) -0.0007(4) 0.0086(4) -0.0016(4)
C18 0.0159(5) 0.0239(6) 0.0257(6) -0.0077(5) 0.0074(5) -0.0044(4)
N1 0.0138(4) 0.0132(4) 0.0171(4) -0.0010(3) 0.0064(4) -0.0022(3)
N2 0.0147(4) 0.0123(4) 0.0143(4) -0.0002(3) 0.0065(4) -0.0012(3)
N3 0.0187(5) 0.0168(5) 0.0169(5) 0.0027(4) 0.0042(4) -0.0014(4)
N4 0.0183(5) 0.0163(5) 0.0181(4) 0.0016(4) 0.0044(4) -0.0029(4)
O1A 0.0130(4) 0.0167(4) 0.0154(4) 0.0052(3) 0.0014(3) -0.0024(3)
O2 0.0125(4) 0.0186(4) 0.0176(4) 0.0008(3) -0.0003(3) -0.0030(3)
O3 0.0146(4) 0.0215(4) 0.0219(4) -0.0018(3) 0.0029(3) -0.0025(3)

loop_
_atom_type_symbol
_atom_type_description
_atom_type_scat_dispersion_real
_atom_type_scat_dispersion_imag
_atom_type_scat_source
C C 0.0033 0.0016 'International Tables Vol C Tables 4.2.6.8 and 6.1.1.4'
H H 0.0000 0.0000 'International Tables Vol C Tables 4.2.6.8 and 6.1.1.4'
N N 0.0061 0.0033 'International Tables Vol C Tables 4.2.6.8 and 6.1.1.4'
O O 0.0106 0.0060 'International Tables Vol C Tables 4.2.6.8 and 6.1.1.4'

loop_
_geom_angle_atom_site_label_1
_geom_angle_atom_site_label_2
_geom_angle_atom_site_label_3
_geom_angle
N1 C1 N4 111.80(9)
N1 C1 C2 126.38(9)
N4 C1 C2 121.81(9)
C7 C2 C3 118.08(10)
C7 C2 C1 118.80(9)
C3 C2 C1 123.04(9)
O1A C3 C4 123.94(10)
O1A C3 C2 116.18(9)
C4 C3 C2 119.87(9)
C3 C4 C5 120.25(10)
C3 C4 H106 119.9
C5 C4 H106 119.9
O2 C5 C6 124.40(10)
O2 C5 C4 114.63(9)
C6 C5 C4 120.97(10)
C7 C6 C5 118.16(10)
C7 C6 H102 120.9
C5 C6 H102 120.9
C6 C7 C2 122.66(10)
C6 C7 H103 118.7
C2 C7 H103 118.7
O1A C8 C10 104.01(8)
O1A C8 C9 111.28(8)
C10 C8 C9 111.52(9)
O1A C8 H107 110.0
C10 C8 H107 110.0
C9 C8 H107 110.0
C8 C9 H10G 109.5
C8 C9 H10H 109.5
H10G C9 H10H 109.5
C8 C9 H10I 109.5
H10G C9 H10I 109.5
H10H C9 H10I 109.5
C8 C10 H10A 109.5
C8 C10 H10B 109.5
H10A C10 H10B 109.5
C8 C10 H10C 109.5
H10A C10 H10C 109.5
H10B C10 H10C 109.5
O2 C11 H10D 109.5
O2 C11 H10E 109.5
H10D C11 H10E 109.5
O2 C11 H10F 109.5
H10D C11 H10F 109.5
H10E C11 H10F 109.5
C13 C12 C17 121.06(10)
C13 C12 N2 120.24(10)
C17 C12 N2 118.69(9)
C12 C13 C14 119.77(10)
C12 C13 H116 120.1
C14 C13 H116 120.1
C15 C14 C13 119.54(10)
C15 C14 H115 120.2
C13 C14 H115 120.2
O3 C15 C14 125.19(10)
O3 C15 C16 114.80(10)
C14 C15 C16 120.00(10)
C17 C16 C15 120.67(10)
C17 C16 H113 119.7
C15 C16 H113 119.7
C16 C17 C12 118.94(10)
C16 C17 H112 120.5
C12 C17 H112 120.5
O3 C18 H11A 109.5
O3 C18 H11B 109.5
H11A C18 H11B 109.5
O3 C18 H11C 109.5
H11A C18 H11C 109.5
H11B C18 H11C 109.5
C1 N1 N2 101.66(8)
N3 N2 N1 113.90(9)
N3 N2 C12 123.85(9)
N1 N2 C12 122.24(9)
N4 N3 N2 106.11(9)
N3 N4 C1 106.53(9)
C3 O1A C8 120.64(8)
C5 O2 C11 117.05(9)
C15 O3 C18 117.79(9)

loop_
_geom_bond_atom_site_label_1
_geom_bond_atom_site_label_2
_geom_bond_distance
C1 N1 1.3357(13)
C1 N4 1.3631(14)
C1 C2 1.4662(14)
C2 C7 1.3944(14)
C2 C3 1.4152(15)
C3 O1A 1.3551(12)
C3 C4 1.3910(15)
C4 C5 1.3948(15)
C4 H106 0.9500
C5 O2 1.3682(13)
C5 C6 1.3912(15)
C6 C7 1.3890(15)
C6 H102 0.9500
C7 H103 0.9500
C8 O1A 1.4526(12)
C8 C10 1.5172(14)
C8 C9 1.5174(15)
C8 H107 1.0000
C9 H10G 0.9800
C9 H10H 0.9800
C9 H10I 0.9800
C10 H10A 0.9800
C10 H10B 0.9800
C10 H10C 0.9800
C11 O2 1.4304(13)
C11 H10D 0.9800
C11 H10E 0.9800
C11 H10F 0.9800
C12 C13 1.3872(15)
C12 C17 1.3921(15)
C12 N2 1.4306(13)
C13 C14 1.3920(15)
C13 H116 0.9500
C14 C15 1.3919(15)
C14 H115 0.9500
C15 O3 1.3630(13)
C15 C16 1.3960(15)
C16 C17 1.3813(15)
C16 H113 0.9500
C17 H112 0.9500
C18 O3 1.4251(14)
C18 H11A 0.9800
C18 H11B 0.9800
C18 H11C 0.9800
N1 N2 1.3378(12)
N2 N3 1.3272(13)
N3 N4 1.3164(13)

loop_
_geom_torsion_atom_site_label_1
_geom_torsion_atom_site_label_2
_geom_torsion_atom_site_label_3
_geom_torsion_atom_site_label_4
_geom_torsion
N1 C1 C2 C7 -174.85(10)
N4 C1 C2 C7 6.75(15)
N1 C1 C2 C3 8.56(16)
N4 C1 C2 C3 -169.84(10)
C7 C2 C3 O1A 179.28(9)
C1 C2 C3 O1A -4.10(15)
C7 C2 C3 C4 -1.34(15)
C1 C2 C3 C4 175.28(10)
O1A C3 C4 C5 179.93(10)
C2 C3 C4 C5 0.60(16)
C3 C4 C5 O2 -178.75(9)
C3 C4 C5 C6 0.55(16)
O2 C5 C6 C7 178.33(10)
C4 C5 C6 C7 -0.89(16)
C5 C6 C7 C2 0.10(16)
C3 C2 C7 C6 1.00(15)
C1 C2 C7 C6 -175.76(10)
C17 C12 C13 C14 -0.20(16)
N2 C12 C13 C14 -178.85(9)
C12 C13 C14 C15 0.06(16)
C13 C14 C15 O3 179.18(10)
C13 C14 C15 C16 0.11(16)
O3 C15 C16 C17 -179.31(10)
C14 C15 C16 C17 -0.15(16)
C15 C16 C17 C12 0.01(16)
C13 C12 C17 C16 0.16(16)
N2 C12 C17 C16 178.84(9)
N4 C1 N1 N2 0.54(11)
C2 C1 N1 N2 -178.00(10)
C1 N1 N2 N3 -0.39(11)
C1 N1 N2 C12 -179.12(9)
C13 C12 N2 N3 -6.08(15)
C17 C12 N2 N3 175.23(9)
C13 C12 N2 N1 172.53(9)
C17 C12 N2 N1 -6.16(14)
N1 N2 N3 N4 0.09(12)
C12 N2 N3 N4 178.80(9)
N2 N3 N4 C1 0.25(11)
N1 C1 N4 N3 -0.51(12)
C2 C1 N4 N3 178.10(9)
C4 C3 O1A C8 -10.44(15)
C2 C3 O1A C8 168.92(9)
C10 C8 O1A C3 -158.36(9)
C9 C8 O1A C3 81.45(11)
C6 C5 O2 C11 3.26(15)
C4 C5 O2 C11 -177.47(9)
C14 C15 O3 C18 1.81(15)
C16 C15 O3 C18 -179.07(9)
